data_1566234
loop_
_publ_author_name
'Gwladys Steciuk'
'Radek Skoda'
'Jan Rohlicek'
'Jakub Plasil'

_publ_section_title
;
 Crystal structure of the uranyl-molybdate mineral calcurmolite
 Ca[(UO2)3(MoO4)2(OH)4](H2O)5 : insights from a precession
 electron-diffraction tomography study
;
_journal_name_full 'Journal of GeoSciences'
_journal_page_first 15
_journal_page_last 25
_journal_paper_doi 10.3190/jgeosci.297
_journal_volume 65
_journal_year 2020
_chemical_formula_sum 'Ca0.458 Mo0.8 O8.315 U1.2'
_chemical_formula_weight 513.8
_space_group_IT_number 1
_space_group_name_Hall 'P 1'
_space_group_name_H-M_alt 'P 1'
_space_group_ssg_name P1(\a\b0)0
_symmetry_cell_setting triclinic
_cell_angle_alpha 84.4274
_cell_angle_beta 112.4992
_cell_angle_gamma 133.9444
_cell_formula_units_Z 2
_cell_length_a 3.9375
_cell_length_b 11.2613
_cell_length_c 14.195
_cell_measurement_temperature 293
_cell_modulation_dimension 1
_cell_volume 405.053
_diffrn_ambient_temperature 293
_diffrn_measured_fraction_theta_full 0.77
_diffrn_measured_fraction_theta_max 0.76
_diffrn_radiation_probe electron
_diffrn_radiation_type electron
_diffrn_radiation_wavelength 0.0335
_diffrn_reflns_av_R_equivalents 0.3904
_diffrn_reflns_av_unetI/netI 0.2605
_diffrn_reflns_limit_h_max 6
_diffrn_reflns_limit_h_min -6
_diffrn_reflns_limit_index_m_1_max 2
_diffrn_reflns_limit_index_m_1_min -2
_diffrn_reflns_limit_k_max 15
_diffrn_reflns_limit_k_min -15
_diffrn_reflns_limit_l_max 19
_diffrn_reflns_limit_l_min -19
_diffrn_reflns_number 29913
_diffrn_reflns_theta_full 1.33
_diffrn_reflns_theta_max 1.34
_diffrn_reflns_theta_min 0.08
_exptl_absorpt_coefficient_mu 0
_exptl_crystal_density_diffrn 4.2125
_exptl_crystal_F_000 454
_refine_ls_abs_structure_details '  8577 of Friedel pairs used in the refinement'
_refine_ls_extinction_method none
_refine_ls_goodness_of_fit_gt 12.59
_refine_ls_goodness_of_fit_ref 6.15
_refine_ls_number_constraints 17
_refine_ls_number_parameters 57
_refine_ls_number_reflns 17442
_refine_ls_number_restraints 172
_refine_ls_R_factor_all 0.6806
_refine_ls_R_factor_gt 0.3825
_refine_ls_shift/su_max 0.5767
_refine_ls_shift/su_mean 0.1028
_refine_ls_structure_factor_coef F
_refine_ls_weighting_details w=1/(\s^2^(F)+0.0001F^2^)
_refine_ls_weighting_scheme sigma
_refine_ls_wR_factor_gt 0.3834
_refine_ls_wR_factor_ref 0.3919
_reflns_number_gt 3953
_reflns_number_total 17442
_reflns_threshold_expression I>3\s(I)
_cod_data_source_file jgeosci.297_calcurmolite_P1_modulatedcell.cif
_cod_data_source_block I
_cod_database_code 1566234
_jana_cell_commen_supercell_matrix_1_1 5
_jana_cell_commen_supercell_matrix_1_2 0
_jana_cell_commen_supercell_matrix_1_3 0
_jana_cell_commen_supercell_matrix_2_1 0
_jana_cell_commen_supercell_matrix_2_2 1
_jana_cell_commen_supercell_matrix_2_3 0
_jana_cell_commen_supercell_matrix_3_1 0
_jana_cell_commen_supercell_matrix_3_2 0
_jana_cell_commen_supercell_matrix_3_3 1
_jana_cell_commen_t_section_1 0

loop_
_space_group_symop_id
_space_group_symop_operation_xyz
1 x,y,z

loop_
_space_group_symop_ssg_id
_space_group_symop_ssg_operation_algebraic
1 x1,x2,x3,x4

loop_
_atom_site_label
_atom_site_type_symbol
_atom_site_fract_x
_atom_site_fract_y
_atom_site_fract_z
_atom_site_adp_type
_atom_site_U_iso_or_equiv
_atom_site_site_symmetry_multiplicity
_atom_site_occupancy
_atom_site_calc_flag
_atom_site_refinement_flags
_atom_site_disorder_assembly
_atom_site_disorder_group
U1_1 U 0.506158 0.954936 0.373319 Uiso 0.0164(4) 1 0.6 d . . .
U1_2 U -0.4966(16) -0.9602(5) -0.3912(3) Uiso 0.0164(4) 1 0.6 d . . .
Mo1_1 Mo 0.506158 0.954936 0.373319 Uiso 0.0164(4) 1 0.4 d . . .
Mo1_2 Mo -0.4966(16) -0.9602(5) -0.3912(3) Uiso 0.0164(4) 1 0.4 d . . .
U2_1 U 0.7517(19) 0.9404(6) 0.0800(4) Uiso 0.0164(4) 1 0.6 d . . .
U2_2 U -0.8693(17) -0.9754(6) -0.1270(3) Uiso 0.0164(4) 1 0.6 d . . .
Mo2_1 Mo 0.7517(19) 0.9404(6) 0.0800(4) Uiso 0.0164(4) 1 0.4 d . . .
Mo2_2 Mo -0.8693(17) -0.9754(6) -0.1270(3) Uiso 0.0164(4) 1 0.4 d . . .
O1a_1 O 0.006(2) 0.2122(6) 0.374(2) Uiso 0.075(3) 1 1 d . . .
O1a_2 O -0.0321(10) -0.2034(6) -0.422(2) Uiso 0.075(3) 1 1 d . . .
O1b_1 O -0.0016(10) 0.7229(7) 0.369(2) Uiso 0.075(3) 1 1 d . . .
O1b_2 O 0.0263(10) -0.7229(6) -0.369(2) Uiso 0.075(3) 1 1 d . . .
O2a_1 O 0.2663(10) 1.1917(7) 0.123(2) Uiso 0.075(3) 1 1 d . . .
O2a_2 O -0.4021(10) -1.2084(7) -0.198(2) Uiso 0.075(3) 1 1 d . . .
O2b_1 O 0.291(3) 0.6972(6) 0.0564(16) Uiso 0.075(3) 1 1 d . . .
O2b_2 O -0.3426(10) -0.7486(6) -0.044(2) Uiso 0.075(3) 1 1 d . . .
O5a_1 O 1.1229(11) 0.9597(5) 0.2324(5) Uiso 0.075(3) 1 0.4 d . . .
O5a_2 O -0.948(4) -0.9300(5) -0.2544(5) Uiso 0.075(3) 1 0.4 d . . .
O5b_1 O 0.330(3) 0.9182(5) 0.2265(5) Uiso 0.075(3) 1 0.4 d . . .
O5b_2 O -0.317(3) -0.9383(5) -0.2609(6) Uiso 0.075(3) 1 0.4 d . . .
O5c_1 O 0.602(3) 0.8865(5) 0.2231(6) Uiso 0.075(3) 1 0.4 d . . .
O5c_2 O -0.573(3) -0.9107(5) -0.2438(6) Uiso 0.075(3) 1 0.4 d . . .
O5d_1 O 0.515(3) 0.9107(5) 0.2291(6) Uiso 0.075(3) 1 0.2 d . . .
O5d_2 O -0.527(3) -0.9321(5) -0.2616(6) Uiso 0.075(3) 1 0.2 d . . .
O3_1 O 0.2167(13) 0.0220(3) 0.4328(5) Uiso 0.075(3) 1 1 d . . .
O3_2 O -0.1301(18) 0.0119(3) -0.4443(5) Uiso 0.075(3) 1 1 d . . .
O4_1 O 0.1171(17) 0.8914(3) 0.0179(5) Uiso 0.075(3) 1 1 d . . .
O4_2 O -0.293(2) -1.0016(3) -0.0730(4) Uiso 0.075(3) 1 1 d . . .
Ow1_1 O -0.436(9) 0.526(3) 0.1326(17) Uiso 0.1038 1 1 d . . .
Ow1_2 O 0.675(9) -0.485(2) -0.1531(13) Uiso 0.1038 1 1 d . . .
Ca1_1 Ca 0.263(7) 0.384(2) 0.2582(14) Uiso 0.1038 1 0.4 d . . .
Ca1_2 Ca -0.366(7) -0.385(2) -0.3038(14) Uiso 0.1038 1 0.4 d . . .
Ow2_1 O 0.099(7) 0.484(3) 0.3927(15) Uiso 0.1038 1 1 d . . .
Ow2_2 O -0.148(8) -0.464(3) -0.4188(14) Uiso 0.1038 1 1 d . . .

loop_
_atom_site_displace_Fourier_atom_site_label
_atom_site_displace_Fourier_axis
_atom_site_displace_Fourier_wave_vector_seq_id
_atom_site_displace_Fourier_param_cos
_atom_site_displace_Fourier_param_sin
U1_1 x 1 0 0
U1_1 y 1 0 0
U1_1 z 1 0.0171(5) -0.0158(5)
U1_2 x 1 0 0
U1_2 y 1 0 0
U1_2 z 1 -0.0059(5) -0.0087(4)
Mo1_1 x 1 0 0
Mo1_1 y 1 0 0
Mo1_1 z 1 0.0171(5) -0.0158(5)
Mo1_2 x 1 0 0
Mo1_2 y 1 0 0
Mo1_2 z 1 -0.0059(5) -0.0087(4)
U2_1 x 1 0 0
U2_1 y 1 0 0
U2_1 z 1 -0.0296(5) -0.0209(5)
U2_2 x 1 0 0
U2_2 y 1 0 0
U2_2 z 1 0.0022(5) 0.0078(4)
Mo2_1 x 1 0 0
Mo2_1 y 1 0 0
Mo2_1 z 1 -0.0296(5) -0.0209(5)
Mo2_2 x 1 0 0
Mo2_2 y 1 0 0
Mo2_2 z 1 0.0022(5) 0.0078(4)

loop_
_atom_site_occ_special_func_atom_site_label
_atom_site_occ_special_func_crenel_c
_atom_site_occ_special_func_crenel_w
U1_1 0.4 0.6
U1_2 0.5989(6) 0.6
Mo1_1 0.9 0.4
Mo1_2 0.0989(9) 0.4
U2_1 0.5982(8) 0.6
U2_2 0.5498(11) 0.6
Mo2_1 1.0982(11) 0.4
Mo2_2 0.0498(13) 0.4
O5a_1 1.2467(16) 0.4
O5a_2 0.018(2) 0.4
O5b_1 0.9296(12) 0.4
O5b_2 0.1708(15) 0.4
O5c_1 0.4383(15) 0.4
O5c_2 0.7681(17) 0.4
O5d_1 0.7037(13) 0.2
O5d_2 0.3868(16) 0.2

loop_
_atom_type_symbol
_atom_type_scat_source
Ca International_Tables_Vol_C
Mo International_Tables_Vol_C
O International_Tables_Vol_C
U International_Tables_Vol_C

loop_
_cell_wave_vector_seq_id
_cell_wave_vector_x
_cell_wave_vector_y
_cell_wave_vector_z
1 0.400000 0.000000 0.000000

loop_
_restr_distance_atom_site_label_1
_restr_distance_site_symmetry_1
_restr_distance_atom_site_label_2
_restr_distance_site_symmetry_2
_restr_distance_target
_restr_distance_target_weight_param
Mo1_1 . O1a_1 1_6655 1.95 0.002
Mo1_1 . O1b_1 . 1.95 0.002
Mo2_1 . O2a_1 1_6555 1.95 0.002
Mo2_1 . O2b_1 . 1.95 0.002
Mo1_2 . O1a_2 1_4455 1.95 0.002
Mo1_2 . O1b_2 . 1.95 0.002
Mo2_2 . O2a_2 1_4555 1.95 0.002
Mo2_2 . O2b_2 . 1.95 0.002
U1_1 . O1a_1 1_6655 1.85 0.002
U1_1 . O1b_1 . 1.85 0.002
U2_1 . O2a_1 1_6555 1.85 0.002
U2_1 . O2b_1 . 1.85 0.002
U1_2 . O1a_2 1_4455 1.85 0.002
U1_2 . O1b_2 . 1.85 0.002
U2_2 . O2a_2 1_4555 1.85 0.002
U2_2 . O2b_2 . 1.85 0.002
Mo1_1 . O5b_1 . 2 0.01
Mo1_1 . O3_1 1_5655 2 0.01
Mo1_1 . O3_1 1_6655 2 0.01
Mo1_2 . O5b_2 . 2 0.01
Mo1_2 . O3_2 1_5455 2 0.01
Mo1_2 . O3_2 1_4455 2 0.01
Mo1_2 . O3_1 1_4445 2 0.01
Mo2_1 . O4_1 1_6555 2 0.004
Mo2_1 . O5a_1 . 2 0.004
Mo2_1 . O4_2 1_6755 2 0.004
Mo2_1 . O4_1 . 2 0.002
Mo2_2 . O5a_2 . 2 0.01
Mo2_2 . O4_2 . 2 0.01
Mo2_2 . O4_2 1_4555 2 0.01
Mo2_2 . O4_1 1_4355 2 0.01
Mo2_2 . O5a_2 . 2 0.0032
Mo2_2 . O4_1 1_4355 2 0.005
Mo1_1 . O3_2 1_6665 2 0.01
Mo2_1 . O4_2 1_6755 2 0.01
Mo2_1 . O5a_1 . 2 0.01
U1_1 . O5c_1 1_4555 2.5 0.01
U1_2 . O5c_2 1_6555 2.5 0.01
U2_1 . O5d_1 1_6555 2.5 0.01
U1_1 . O5c_1 . 2.5 0.01
U1_1 . O3_1 1_6655 2.5 0.01
U1_2 . O5a_2 1_6555 2.5 0.01
U1_2 . O3_2 1_5455 2.5 0.01
U2_1 . O4_1 1_6555 2.5 0.01
U2_2 . O4_2 . 2.5 0.01
O1a_1 . O5c_1 1_4455 2.8 0.01
O1a_1 . O5a_1 1_3455 2.8 0.01
O1a_1 . O3_2 1_5565 2.8 0.01
O1a_1 . O5d_1 1_4455 2.8 0.01
O1a_2 . O5b_2 1_6655 2.8 0.003
O2b_2 . O5a_2 . 2.8 0.003
O2b_1 . O5a_1 . 2.8 0.003
O1a_2 . O3_2 1_6555 2.8 0.003
O2b_1 . O4_1 1_6555 2.8 0.003
O1b_1 . O5b_1 . 2.8 0.003
O2a_1 . O4_2 1_5755 2.8 0.003
O1a_1 . O5c_1 1_3455 2.85 0.005
O1a_1 . O3_1 1_4555 2.8 0.002
O1a_1 . O3_1 . 2.8 0.002
O1a_1 . O5b_1 1_4455 2.8 0.002
O2a_1 . O5a_1 1_4555 2.8 0.002
O1a_2 . O5a_2 1_7655 2.8 0.01
O1a_2 . O5c_2 1_6655 2.8 0.01
O1a_2 . O5c_2 1_7655 2.8 0.01
O1a_2 . O5d_2 1_6655 2.8 0.01
O1a_2 . O3_2 . 2.8 0.01
O1b_1 . O5a_1 1_4555 2.8 0.01
O1b_1 . O5c_1 1_4555 2.8 0.01
O1b_1 . O5c_1 . 2.8 0.01
O1b_1 . O5d_1 . 2.8 0.01
O1b_1 . O3_1 1_5655 2.8 0.01
O1b_1 . O3_1 1_6655 2.8 0.01
O1b_1 . O3_2 1_6665 2.8 0.01
O1b_2 . O5a_2 1_6555 2.8 0.01
O1b_2 . O5b_2 . 2.8 0.01
O1b_2 . O5c_2 . 2.8 0.01
O1b_2 . O5c_2 1_6555 2.8 0.01
O1b_2 . O5d_2 . 2.8 0.01
O1b_2 . O3_1 1_4445 2.8 0.01
O1b_2 . O3_2 1_4455 2.8 0.01
O1b_2 . O3_2 1_5455 2.8 0.01
O2a_1 . O5b_1 . 2.8 0.01
O2a_1 . O5c_1 1_4555 2.8 0.01
O2a_1 . O5d_1 1_4555 2.8 0.01
O2a_1 . O5d_1 . 2.8 0.01
O2a_1 . O4_1 1_4555 2.8 0.01
O2a_1 . O4_1 . 2.8 0.01
O2a_2 . O5a_2 1_6555 2.8 0.01
O2a_2 . O5b_2 . 2.8 0.01
O2a_2 . O5c_2 1_6555 2.8 0.01
O2a_2 . O5d_2 . 2.8 0.01
O2a_2 . O5d_2 1_6555 2.8 0.01
O2a_2 . O4_1 1_5355 2.8 0.01
O2a_2 . O4_2 . 2.8 0.01
O2a_2 . O4_2 1_6555 2.8 0.01
O2b_1 . O5b_1 1_6555 2.8 0.01
O2b_1 . O5d_1 . 2.8 0.01
O2b_1 . O5d_1 1_6555 2.8 0.01
O2b_1 . O4_2 1_6755 2.8 0.01
O2b_2 . O5b_2 1_4555 2.8 0.01
O2b_2 . O5c_2 . 2.8 0.01
O2b_2 . O5d_2 1_4555 2.8 0.01
O2b_2 . O5d_2 . 2.8 0.01
O2b_2 . O4_1 1_4355 2.8 0.01
O2b_2 . O4_2 1_4555 2.8 0.01
O2b_2 . O4_2 . 2.8 0.01
O5a_1 . O5c_1 1_6555 2.8 0.01
O5a_1 . O3_1 1_6655 2.8 0.01
O5a_1 . O4_1 . 2.8 0.01
O5a_1 . O4_1 1_6555 2.8 0.01
O5a_1 . O5b_1 . 2.8 0.005
O5b_1 . O5d_1 1_4555 2.8 0.005
O5b_2 . O5d_2 1_6555 2.8 0.005
O2b_1 . O5c_1 . 2.8 0.005
O5d_2 . O3_2 1_4455 2.8 0.006
O5a_2 . O5b_2 . 2.8 0.01
O5a_2 . O5c_2 1_4555 2.8 0.01
O5a_2 . O3_2 1_4455 2.8 0.01
O5a_2 . O4_2 . 2.8 0.01
O5a_2 . O4_2 1_4555 2.8 0.01
O5b_1 . O3_1 1_5655 2.8 0.01
O5b_1 . O3_1 1_6655 2.8 0.01
O5b_2 . O3_2 1_5455 2.8 0.01
O5b_2 . O3_2 1_4455 2.8 0.01
O5c_1 . O5d_1 1_6555 2.8 0.01
O5c_1 . O4_1 . 2.8 0.01
O5c_2 . O5d_2 1_4555 2.8 0.01
O5c_1 . O3_1 1_6655 2.8 0.002
O5d_1 . O4_1 . 2.8 0.002
O5d_2 . O4_2 . 2.8 0.002
O5d_1 . O3_1 1_6655 2.8 0.01
O3_1 . O3_2 1_5565 2.8 0.003
O4_1 . O4_2 1_5755 2.8 0.003
O5b_1 . O4_1 . 2.8 0.003
O5b_2 . O4_2 . 2.8 0.003
O5b_1 . O5c_1 1_4555 2.8 0.003
O5b_2 . O5c_2 1_6555 2.8 0.003
O2b_1 . O4_1 . 2.8 0.003
O5c_2 . O3_2 1_4455 2.8 0.003
O5c_2 . O4_2 . 2.8 0.003
O3_1 . O3_2 1_6565 2.8 0.003
O4_1 . O4_2 1_6755 2.8 0.003
Ca1_1 . O1a_1 . 2.5 0.01
Ca1_1 . O1b_1 1_6555 2.5 0.01
Ca1_1 . O2a_1 1_4455 2.5 0.01
Ca1_1 . O2a_1 1_5455 2.5 0.01
Ca1_1 . Ow1_1 1_6555 2.5 0.01
Ca1_1 . Ow2_1 . 2.5 0.01
Ca1_1 . Ow2_1 1_6555 2.5 0.01
Ca1_2 . O1a_2 . 2.5 0.01
Ca1_2 . O1b_2 1_4555 2.5 0.01
Ca1_2 . O2a_2 1_5655 2.5 0.01
Ca1_2 . O2a_2 1_6655 2.5 0.01
Ca1_2 . Ow1_2 1_4555 2.5 0.01
Ca1_2 . Ow2_2 1_4555 2.5 0.01
Ca1_2 . Ow2_2 . 2.5 0.01
Ow1_1 . O2b_1 1_4555 2.85 0.01
Ow1_1 . O2b_1 . 2.85 0.01
Ow1_1 . O2b_2 1_4655 2.85 0.01
Ow1_2 . O1b_2 . 2.85 0.01
Ow1_2 . O2a_2 1_6655 2.85 0.01
Ow1_2 . O2a_2 1_7655 2.85 0.01
Ow1_2 . O2b_1 1_6455 2.85 0.01
Ow1_2 . O2b_2 1_6555 2.85 0.01
Ow2_1 . O1a_1 . 2.85 0.01
Ow2_1 . O1a_2 1_6665 2.85 0.01
Ow2_1 . O1b_1 1_6555 2.85 0.01
Ow2_1 . Ow2_2 1_6665 2.85 0.01
Ow2_2 . O1a_2 . 2.85 0.01
Ow2_2 . O1b_2 1_4555 2.85 0.01
Ow2_2 . O2a_2 1_6655 2.85 0.01
Ow2_2 . Ow2_1 1_4445 2.85 0.01
